data_2205110
loop_
_publ_author_name
'Yu, Zhifang'
'Gu, Xiuyan'
'Zhao, Bing'
'Tian, Zhongzhen'

_publ_section_title
;
 3-(4-Chlorophenyl)-3-hydroxy-1-phenylpropan-1-one
;
_journal_issue 2
_journal_name_full 'Acta Crystallographica Section E'
_journal_page_first o225
_journal_page_last o226
_journal_paper_doi 10.1107/S1600536804033719
_journal_volume 61
_journal_year 2005
_chemical_formula_moiety 'C15 H13 Cl O2'
_chemical_formula_sum 'C15 H13 Cl O2'
_chemical_formula_weight 260.70
_chemical_melting_point 370
_chemical_name_systematic
;
3-(4-Chlorophenyl)-3-hydroxy-1-phenylpropan-1-one
;
_space_group_IT_number 14
_symmetry_cell_setting monoclinic
_symmetry_space_group_name_Hall '-P 2ybc'
_symmetry_space_group_name_H-M 'P 1 21/c 1'
_atom_sites_solution_hydrogens geom
_atom_sites_solution_primary direct
_atom_sites_solution_secondary difmap
_cell_angle_alpha 90.00
_cell_angle_beta 90.17(3)
_cell_angle_gamma 90.00
_cell_formula_units_Z 4
_cell_length_a 5.360(9)
_cell_length_b 8.697(14)
_cell_length_c 27.46(5)
_cell_measurement_reflns_used 1001
_cell_measurement_temperature 293(2)
_cell_measurement_theta_max 25.13
_cell_measurement_theta_min 2.97
_cell_volume 1280(4)
_computing_cell_refinement 'SAINT (Bruker, 1997)'
_computing_data_collection 'SMART (Bruker, 1997) '
_computing_data_reduction SAINT
_computing_molecular_graphics 'SHELXTL (Bruker, 1997)'
_computing_publication_material SHELXTL
_computing_structure_refinement 'SHELXL97 (Sheldrick, 1997)'
_computing_structure_solution 'SHELXS97 (Sheldrick, 1997)'
_diffrn_ambient_temperature 293(2)
_diffrn_measured_fraction_theta_full 0.999
_diffrn_measured_fraction_theta_max 0.999
_diffrn_measurement_device_type 'Bruker SMART CCD area-detector diffractometer'
_diffrn_measurement_method '/f and /w scans'
_diffrn_radiation_monochromator graphite
_diffrn_radiation_source 'fine-focus sealed tube'
_diffrn_radiation_type 'Mo K\a'
_diffrn_radiation_wavelength 0.71073
_diffrn_reflns_av_R_equivalents 0.0380
_diffrn_reflns_av_sigmaI/netI 0.0436
_diffrn_reflns_limit_h_max 6
_diffrn_reflns_limit_h_min -4
_diffrn_reflns_limit_k_max 10
_diffrn_reflns_limit_k_min -10
_diffrn_reflns_limit_l_max 32
_diffrn_reflns_limit_l_min -29
_diffrn_reflns_number 6347
_diffrn_reflns_theta_full 25.01
_diffrn_reflns_theta_max 25.01
_diffrn_reflns_theta_min 1.48
_diffrn_standards_decay_% 0
_diffrn_standards_interval_count 0
_diffrn_standards_interval_time 0
_diffrn_standards_number 0
_exptl_absorpt_coefficient_mu 0.289
_exptl_absorpt_correction_T_max 0.983
_exptl_absorpt_correction_T_min 0.933
_exptl_absorpt_correction_type multi-scan
_exptl_absorpt_process_details '(SADABS; Sheldrick, 1996)'
_exptl_crystal_colour colorless
_exptl_crystal_density_diffrn 1.353
_exptl_crystal_density_method 'not measured'
_exptl_crystal_description prism
_exptl_crystal_F_000 544
_exptl_crystal_size_max 0.30
_exptl_crystal_size_mid 0.20
_exptl_crystal_size_min 0.06
_refine_diff_density_max 0.241
_refine_diff_density_min -0.193
_refine_ls_extinction_method none
_refine_ls_goodness_of_fit_ref 1.065
_refine_ls_hydrogen_treatment constr
_refine_ls_matrix_type full
_refine_ls_number_parameters 164
_refine_ls_number_reflns 2270
_refine_ls_number_restraints 0
_refine_ls_restrained_S_all 1.065
_refine_ls_R_factor_all 0.0776
_refine_ls_R_factor_gt 0.0453
_refine_ls_shift/su_max 0.000
_refine_ls_shift/su_mean 0.000
_refine_ls_structure_factor_coef Fsqd
_refine_ls_weighting_details 'w = 1/[\s^2^(Fo^2^)+(0.0966P)^2^] where P = (Fo^2^+2Fc^2^)/3'
_refine_ls_weighting_scheme calc
_refine_ls_wR_factor_gt 0.1371
_refine_ls_wR_factor_ref 0.1668
_reflns_number_gt 1511
_reflns_number_total 2270
_reflns_threshold_expression I>2\s(I)
_cod_data_source_file lh6340.cif
_cod_data_source_block I
_cod_depositor_comments
;
The following automatic conversions were performed:
'_symmetry_cell_setting' value 'Monoclinic' changed to 'monoclinic'
according to '/home/saulius/struct/CIF-dictionaries/cif_core.dic'
dictionary named 'cif_core.dic' version 2.4.1 from 2010-06-29.

Automatic conversion script
Id: cif_fix_enum 1527 2010-12-29 10:47:43Z saulius 

The following automatic conversions were performed:

'_symmetry_cell_setting' value 'Monoclinic' changed to 'monoclinic'
according to /home/saulius/struct/CIF-dictionaries/cif_core.dic
dictionary named 'cif_core.dic' version 2.4.1 from 2010-06-29.

Automatic conversion script
Id: cif_fix_values 1715 2011-07-08 13:25:40Z adriana 
;
_cod_original_sg_symbol_H-M 'P 21/c'
_cod_database_code 2205110

loop_
_symmetry_equiv_pos_as_xyz
'x, y, z'
'-x, y+1/2, -z+1/2'
'-x, -y, -z'
'x, -y-1/2, z-1/2'

loop_
_atom_site_label
_atom_site_fract_x
_atom_site_fract_y
_atom_site_fract_z
_atom_site_U_iso_or_equiv
_atom_site_adp_type
_atom_site_calc_flag
_atom_site_refinement_flags
_atom_site_occupancy
_atom_site_type_symbol
Cl1 1.1550(2) 0.26148(11) 0.02405(3) 0.0900(4) Uani d . 1 Cl
O1 0.8361(3) 0.62083(18) 0.22965(7) 0.0513(5) Uani d . 1 O
H1 0.9670 0.5844 0.2400 0.077 Uiso calc R 1 H
O2 0.2789(3) 0.5069(2) 0.27435(7) 0.0544(5) Uani d . 1 O
C1 1.0152(5) 0.3436(3) 0.16407(10) 0.0515(7) Uani d . 1 C
H1A 1.0824 0.3156 0.1940 0.062 Uiso calc R 1 H
C2 1.1223(5) 0.2890(3) 0.12157(11) 0.0546(8) Uani d . 1 C
H2 1.2619 0.2256 0.1229 0.065 Uiso calc R 1 H
C3 1.0203(6) 0.3294(3) 0.07729(10) 0.0532(7) Uani d . 1 C
C4 0.8172(6) 0.4222(4) 0.07444(11) 0.0667(9) Uani d . 1 C
H4 0.7500 0.4488 0.0443 0.080 Uiso calc R 1 H
C5 0.7116(6) 0.4769(3) 0.11696(11) 0.0562(8) Uani d . 1 C
H5 0.5719 0.5401 0.1151 0.067 Uiso calc R 1 H
C6 0.8096(4) 0.4393(3) 0.16241(9) 0.0398(6) Uani d . 1 C
C7 0.6899(5) 0.5019(3) 0.20790(9) 0.0405(6) Uani d . 1 C
H7 0.5300 0.5476 0.1983 0.049 Uiso calc R 1 H
C8 0.6344(5) 0.3778(3) 0.24510(10) 0.0464(7) Uani d . 1 C
H8A 0.5544 0.2916 0.2290 0.056 Uiso calc R 1 H
H8B 0.7899 0.3414 0.2591 0.056 Uiso calc R 1 H
C9 0.4679(5) 0.4357(3) 0.28513(9) 0.0392(6) Uani d . 1 C
C10 0.5294(4) 0.4073(3) 0.33693(10) 0.0394(6) Uani d . 1 C
C11 0.3695(5) 0.4668(3) 0.37215(11) 0.0549(8) Uani d . 1 C
H11 0.2305 0.5234 0.3626 0.066 Uiso calc R 1 H
C12 0.4158(6) 0.4426(4) 0.42113(12) 0.0715(9) Uani d . 1 C
H12 0.3075 0.4833 0.4442 0.086 Uiso calc R 1 H
C13 0.6181(6) 0.3598(4) 0.43605(12) 0.0698(9) Uani d . 1 C
H13 0.6472 0.3440 0.4691 0.084 Uiso calc R 1 H
C14 0.7788(6) 0.2997(4) 0.40209(12) 0.0659(8) Uani d . 1 C
H14 0.9171 0.2433 0.4121 0.079 Uiso calc R 1 H
C15 0.7342(5) 0.3235(3) 0.35278(11) 0.0513(7) Uani d . 1 C
H15 0.8437 0.2825 0.3300 0.062 Uiso calc R 1 H

loop_
_atom_site_aniso_label
_atom_site_aniso_U_11
_atom_site_aniso_U_22
_atom_site_aniso_U_33
_atom_site_aniso_U_12
_atom_site_aniso_U_13
_atom_site_aniso_U_23
Cl1 0.1107(8) 0.1131(8) 0.0461(5) 0.0154(6) 0.0187(5) -0.0113(5)
O1 0.0542(12) 0.0358(9) 0.0637(13) -0.0030(8) 0.0003(10) -0.0079(9)
O2 0.0515(12) 0.0527(11) 0.0591(13) 0.0088(10) 0.0042(9) 0.0019(9)
C1 0.0544(17) 0.0612(17) 0.0389(16) 0.0071(14) 0.0007(12) 0.0070(13)
C2 0.0536(17) 0.0642(17) 0.0459(18) 0.0113(14) 0.0083(13) 0.0017(14)
C3 0.0643(18) 0.0566(17) 0.0387(17) -0.0045(15) 0.0099(13) -0.0013(13)
C4 0.083(2) 0.080(2) 0.0366(18) 0.0107(19) -0.0023(15) 0.0079(15)
C5 0.0610(18) 0.0575(17) 0.0501(19) 0.0132(14) -0.0035(14) 0.0080(14)
C6 0.0424(14) 0.0343(12) 0.0426(16) -0.0026(11) 0.0038(11) 0.0044(11)
C7 0.0440(14) 0.0347(12) 0.0430(16) 0.0028(11) 0.0022(11) 0.0037(11)
C8 0.0610(17) 0.0303(12) 0.0481(17) 0.0023(12) 0.0115(13) 0.0016(11)
C9 0.0401(14) 0.0281(12) 0.0494(16) -0.0030(11) 0.0073(11) 0.0008(11)
C10 0.0352(13) 0.0354(13) 0.0476(16) -0.0064(11) 0.0091(11) -0.0024(11)
C11 0.0471(16) 0.0601(17) 0.057(2) 0.0032(13) 0.0126(13) -0.0028(14)
C12 0.069(2) 0.094(2) 0.051(2) -0.007(2) 0.0206(16) -0.0120(18)
C13 0.068(2) 0.095(2) 0.046(2) -0.015(2) 0.0023(16) 0.0016(17)
C14 0.0568(18) 0.082(2) 0.059(2) -0.0026(17) -0.0072(15) 0.0072(17)
C15 0.0458(15) 0.0547(16) 0.0534(19) 0.0002(13) 0.0066(13) -0.0008(14)

loop_
_atom_type_symbol
_atom_type_description
_atom_type_scat_dispersion_real
_atom_type_scat_dispersion_imag
_atom_type_scat_source
C C 0.0033 0.0016
; International Tables
Vol. C, Tables 4.2.6.8 and 6.1.1.4
;
H H 0.0000 0.0000
; International Tables
Vol. C, Tables 4.2.6.8 and 6.1.1.4
;
N N 0.0061 0.0033
; International Tables
Vol. C, Tables 4.2.6.8 and 6.1.1.4
;
O O 0.0106 0.0060
; International Tables
Vol. C, Tables 4.2.6.8 and 6.1.1.4
;
Cl Cl 0.1484 0.1585
; International Tables
Vol. C, Tables 4.2.6.8 and 6.1.1.4
;

loop_
_geom_angle_atom_site_label_1
_geom_angle_atom_site_label_2
_geom_angle_atom_site_label_3
_geom_angle
_geom_angle_publ_flag
C7 O1 H1 109.5 ?
C6 C1 C2 120.7(3) ?
C6 C1 H1A 119.6 ?
C2 C1 H1A 119.6 ?
C3 C2 C1 119.4(3) ?
C3 C2 H2 120.3 ?
C1 C2 H2 120.3 ?
C4 C3 C2 121.3(3) ?
C4 C3 Cl1 119.3(2) ?
C2 C3 Cl1 119.4(3) ?
C3 C4 C5 119.1(3) ?
C3 C4 H4 120.5 ?
C5 C4 H4 120.5 ?
C4 C5 C6 121.4(3) ?
C4 C5 H5 119.3 ?
C6 C5 H5 119.3 ?
C1 C6 C5 118.1(2) ?
C1 C6 C7 122.1(2) ?
C5 C6 C7 119.8(3) ?
O1 C7 C6 111.9(2) ?
O1 C7 C8 110.0(2) ?
C6 C7 C8 112.7(2) ?
O1 C7 H7 107.3 ?
C6 C7 H7 107.3 ?
C8 C7 H7 107.3 ?
C9 C8 C7 111.8(2) ?
C9 C8 H8A 109.3 ?
C7 C8 H8A 109.3 ?
C9 C8 H8B 109.3 ?
C7 C8 H8B 109.3 ?
H8A C8 H8B 107.9 ?
O2 C9 C10 120.0(2) yes
O2 C9 C8 119.0(3) ?
C10 C9 C8 121.0(2) yes
C15 C10 C11 117.7(3) ?
C15 C10 C9 124.3(2) ?
C11 C10 C9 118.0(3) ?
C12 C11 C10 120.6(3) ?
C12 C11 H11 119.7 ?
C10 C11 H11 119.7 ?
C13 C12 C11 120.8(3) ?
C13 C12 H12 119.6 ?
C11 C12 H12 119.6 ?
C12 C13 C14 119.8(3) ?
C12 C13 H13 120.1 ?
C14 C13 H13 120.1 ?
C13 C14 C15 119.9(3) yes
C13 C14 H14 120.1 ?
C15 C14 H14 120.1 ?
C10 C15 C14 121.2(3) ?
C10 C15 H15 119.4 ?
C14 C15 H15 119.4 ?

loop_
_geom_bond_atom_site_label_1
_geom_bond_atom_site_label_2
_geom_bond_distance
_geom_bond_publ_flag
Cl1 C3 1.736(3) ?
O1 C7 1.428(3) yes
O1 H1 0.8200 ?
O2 C9 1.223(3) yes
C1 C6 1.381(4) ?
C1 C2 1.386(4) ?
C1 H1A 0.9300 ?
C2 C3 1.377(5) ?
C2 H2 0.9300 ?
C3 C4 1.357(4) ?
C4 C5 1.383(4) ?
C4 H4 0.9300 ?
C5 C6 1.392(4) ?
C5 H5 0.9300 ?
C6 C7 1.508(4) ?
C7 C8 1.516(4) ?
C7 H7 0.9800 ?
C8 C9 1.505(4) ?
C8 H8A 0.9700 ?
C8 H8B 0.9700 ?
C9 C10 1.480(4) ?
C10 C15 1.387(4) ?
C10 C11 1.394(4) ?
C11 C12 1.383(5) ?
C11 H11 0.9300 ?
C12 C13 1.364(5) ?
C12 H12 0.9300 ?
C13 C14 1.374(5) ?
C13 H13 0.9300 ?
C14 C15 1.390(5) ?
C14 H14 0.9300 ?
C15 H15 0.9300 ?

loop_
_geom_hbond_atom_site_label_D
_geom_hbond_atom_site_label_H
_geom_hbond_atom_site_label_A
_geom_hbond_site_symmetry_A
_geom_hbond_distance_DH
_geom_hbond_distance_HA
_geom_hbond_distance_DA
_geom_hbond_angle_DHA
_geom_hbond_publ_flag
O1 H1 O2 1_655 0.82 2.032 2.847(4) 172.35 yes

loop_
_geom_torsion_atom_site_label_1
_geom_torsion_atom_site_label_2
_geom_torsion_atom_site_label_3
_geom_torsion_atom_site_label_4
_geom_torsion
_geom_torsion_publ_flag
C6 C1 C2 C3 -0.8(4) ?
C1 C2 C3 C4 0.3(5) ?
C1 C2 C3 Cl1 179.8(2) ?
C2 C3 C4 C5 0.0(5) ?
Cl1 C3 C4 C5 -179.6(2) ?
C3 C4 C5 C6 0.3(5) ?
C2 C1 C6 C5 1.0(4) ?
C2 C1 C6 C7 -179.5(2) ?
C4 C5 C6 C1 -0.8(4) ?
C4 C5 C6 C7 179.7(3) ?
C1 C6 C7 O1 74.3(3) ?
C5 C6 C7 O1 -106.2(3) ?
C1 C6 C7 C8 -50.4(3) ?
C5 C6 C7 C8 129.1(3) ?
O1 C7 C8 C9 66.4(3) yes
C6 C7 C8 C9 -167.9(2) yes
C7 C8 C9 O2 48.3(3) ?
C7 C8 C9 C10 -131.9(2) ?
O2 C9 C10 C15 177.7(2) yes
C8 C9 C10 C15 -2.1(4) ?
O2 C9 C10 C11 -1.5(3) ?
C8 C9 C10 C11 178.7(2) ?
C15 C10 C11 C12 0.1(4) ?
C9 C10 C11 C12 179.3(3) ?
C10 C11 C12 C13 -0.1(5) ?
C11 C12 C13 C14 0.1(5) ?
C12 C13 C14 C15 -0.1(5) ?
C11 C10 C15 C14 0.0(4) ?
C9 C10 C15 C14 -179.2(2) ?
C13 C14 C15 C10 0.0(5) ?

loop_
_cod_related_entry_id
_cod_related_entry_database
_cod_related_entry_code
1 ChemSpider 9207824
